data_1546644
loop_
_publ_author_name
'Mague, Joel T.'
'Al-Taifi, Elham A.'
'Mohamed, Shaaban K.'
'Akkurt, Mehmet'
'Bakhite, Etify A.'

_publ_section_title
;
 Methyl
 2-{[(6<i>S*</i>,7<i>R*</i>,8<i>S*</i>)-7-acetyl-8-(4-chlorophenyl)-4-cyano-6-hydroxy-1,6-dimethyl-5,6,7,8-tetrahydroisoquinolin-3-yl]sulfanyl}acetate
;
_journal_coeditor_code SU4155
_journal_issue 6
_journal_name_full IUCrData
_journal_page_first x170868
_journal_paper_doi 10.1107/S2414314617008689
_journal_volume 2
_journal_year 2017
_chemical_formula_iupac 'C23 H23 Cl N2 O4 S'
_chemical_formula_moiety 'C23 H23 Cl N2 O4 S'
_chemical_formula_sum 'C23 H23 Cl N2 O4 S'
_chemical_formula_weight 458.94
_chemical_name_systematic
'Methyl 2-{[(6<i>S*</i>,7<i>R*</i>,8<i>S*</i>)-7-acetyl-8-(4-chlorophenyl)-4-cyano-6-hydroxy-1,6-dimethyl-5,6,7,8-tetrahydroisoquinolin-3-yl]sulfanyl}acetate'
_space_group_crystal_system monoclinic
_space_group_IT_number 15
_space_group_name_Hall '-C 2yc'
_space_group_name_H-M_alt 'C 1 2/c 1'
_symmetry_space_group_name_Hall '-C 2yc'
_symmetry_space_group_name_H-M 'C 1 2/c 1'
_atom_sites_solution_hydrogens mixed
_audit_creation_method SHELXL-2014/7
_cell_angle_alpha 90
_cell_angle_beta 117.3980(10)
_cell_angle_gamma 90
_cell_formula_units_Z 8
_cell_length_a 27.4679(6)
_cell_length_b 9.5818(2)
_cell_length_c 20.2584(5)
_cell_measurement_reflns_used 9777
_cell_measurement_temperature 150(2)
_cell_measurement_theta_max 69.9220
_cell_measurement_theta_min 3.3133
_cell_volume 4733.78(19)
_computing_cell_refinement
;
<i>SAINT</i> (Bruker, 2016)
;
_computing_data_collection
;
<i>APEX3</i> (Bruker, 2016)
;
_computing_data_reduction
;
<i>SAINT</i> (Bruker, 2016)
;
_computing_molecular_graphics
;
<i>DIAMOND</i> (Brandenburg & Putz, 2012)
;
_computing_publication_material
;
<i>SHELXTL</i> Sheldrick, 2008)
;
_computing_structure_refinement
;
<i>SHELXL2014</i> (Sheldrick, 2015<i>b</i>)
;
_computing_structure_solution
;
<i>SHELXT</i> (Sheldrick, 2015<i>a</i>)
;
_diffrn_ambient_temperature 150(2)
_diffrn_detector_area_resol_mean 10.4167
_diffrn_measured_fraction_theta_full 0.998
_diffrn_measured_fraction_theta_max 0.989
_diffrn_measurement_device_type 'Bruker D8 VENTURE PHOTON 100 CMOS'
_diffrn_measurement_method '\w scans'
_diffrn_radiation_monochromator mirror
_diffrn_radiation_type CuK\a
_diffrn_radiation_wavelength 1.54178
_diffrn_reflns_av_R_equivalents 0.0354
_diffrn_reflns_limit_h_max 31
_diffrn_reflns_limit_h_min -32
_diffrn_reflns_limit_k_max 11
_diffrn_reflns_limit_k_min -11
_diffrn_reflns_limit_l_max 24
_diffrn_reflns_limit_l_min -24
_diffrn_reflns_number 38901
_diffrn_reflns_theta_full 67.679
_diffrn_reflns_theta_max 70.031
_diffrn_reflns_theta_min 4.573
_exptl_absorpt_coefficient_mu 2.510
_exptl_absorpt_correction_T_max 0.80
_exptl_absorpt_correction_T_min 0.65
_exptl_absorpt_correction_type multi-scan
_exptl_absorpt_process_details
;
(<i>SADABS</i>; Bruker, 2016)
;
_exptl_crystal_colour colourless
_exptl_crystal_density_diffrn 1.288
_exptl_crystal_description needles
_exptl_crystal_F_000 1920
_exptl_crystal_size_max 0.329
_exptl_crystal_size_mid 0.157
_exptl_crystal_size_min 0.092
_refine_diff_density_max 1.359
_refine_diff_density_min -0.629
_refine_ls_extinction_coef 0.00050(8)
_refine_ls_extinction_expression Fc^*^=kFc[1+0.001xFc^2^\l^3^/sin(2\q)]^-1/4^
_refine_ls_extinction_method
;
(SHELXL2014; Sheldrick, 2015<i>b</i>)
;
_refine_ls_goodness_of_fit_ref 1.029
_refine_ls_hydrogen_treatment mixed
_refine_ls_matrix_type full
_refine_ls_number_parameters 308
_refine_ls_number_reflns 4440
_refine_ls_number_restraints 21
_refine_ls_restrained_S_all 1.061
_refine_ls_R_factor_all 0.0604
_refine_ls_R_factor_gt 0.0575
_refine_ls_shift/su_max 0.001
_refine_ls_shift/su_mean 0.000
_refine_ls_structure_factor_coef Fsqd
_refine_ls_weighting_details 'w=1/[\s^2^(Fo^2^)+(0.0975P)^2^+12.6727P] where P=(Fo^2^+2Fc^2^)/3'
_refine_ls_weighting_scheme calc
_refine_ls_wR_factor_gt 0.1625
_refine_ls_wR_factor_ref 0.1656
_reflns_number_gt 4119
_reflns_number_total 4440
_reflns_threshold_expression 'I > 2\s(I)'
_cod_data_source_file su4155sup1.cif
_cod_data_source_block I
_cod_database_code 1546644
_shelx_space_group_comment
;
The symmetry employed for this shelxl refinement is uniquely defined
by the following loop, which should always be used as a source of
symmetry information in preference to the above space-group names.
They are only intended as comments.
;
_shelx_estimated_absorpt_t_min 0.492
_shelx_estimated_absorpt_t_max 0.802

loop_
_space_group_symop_operation_xyz
'x, y, z'
'-x, y, -z+1/2'
'x+1/2, y+1/2, z'
'-x+1/2, y+1/2, -z+1/2'
'-x, -y, -z'
'x, -y, z-1/2'
'-x+1/2, -y+1/2, -z'
'x+1/2, -y+1/2, z-1/2'

loop_
_atom_site_type_symbol
_atom_site_label
_atom_site_fract_x
_atom_site_fract_y
_atom_site_fract_z
_atom_site_U_iso_or_equiv
_atom_site_adp_type
_atom_site_calc_flag
_atom_site_occupancy
_atom_site_disorder_assembly
_atom_site_disorder_group
Cl Cl1 0.78857(3) 0.87497(8) 0.93943(3) 0.0365(2) Uani d 1 . .
S S1 0.42650(2) 0.67486(7) 0.50425(4) 0.0337(2) Uani d 1 . .
O O1 0.76188(7) 0.7626(2) 0.57782(10) 0.0337(4) Uani d 1 . .
O O2 0.64464(7) 0.74788(19) 0.45364(9) 0.0286(4) Uani d 1 . .
H H2O 0.6734(14) 0.738(4) 0.4426(19) 0.043 Uiso d 1 . .
N N1 0.53338(9) 0.6216(2) 0.58959(12) 0.0293(5) Uani d 1 . .
N N2 0.43952(11) 0.9130(3) 0.37729(15) 0.0510(7) Uani d 1 . .
C C1 0.56952(10) 0.8101(3) 0.51663(13) 0.0262(5) Uani d 1 . .
C C2 0.58663(10) 0.9072(3) 0.47298(14) 0.0284(5) Uani d 1 . .
H H2A 0.5837 1.0045 0.4872 0.034 Uiso calc 1 . .
H H2B 0.5610 0.8964 0.4194 0.034 Uiso calc 1 . .
C C3 0.64480(10) 0.8820(3) 0.48486(13) 0.0255(5) Uani d 1 . .
C C4 0.68291(10) 0.8814(3) 0.56997(13) 0.0247(5) Uani d 1 . .
H H4 0.6772(12) 0.972(3) 0.5899(16) 0.030 Uiso d 1 . .
C C5 0.66910(9) 0.7603(3) 0.60879(13) 0.0240(5) Uani d 1 . .
H H5 0.6839(12) 0.679(3) 0.5982(16) 0.029 Uiso d 1 . .
C C6 0.60761(9) 0.7383(3) 0.57919(13) 0.0248(5) Uani d 1 . .
C C7 0.58742(10) 0.6400(3) 0.61211(13) 0.0270(5) Uani d 1 . .
C C8 0.49729(10) 0.6960(3) 0.53286(14) 0.0283(5) Uani d 1 . .
C C9 0.51353(10) 0.7880(3) 0.49294(13) 0.0283(5) Uani d 1 . .
C C10 0.66028(11) 0.9948(3) 0.44489(15) 0.0342(6) Uani d 1 . .
H H10A 0.6615 1.0856 0.4679 0.051 Uiso calc 1 . .
H H10B 0.6329 0.9975 0.3924 0.051 Uiso calc 1 . .
H H10C 0.6964 0.9739 0.4487 0.051 Uiso calc 1 . .
C C11 0.74318(10) 0.8721(3) 0.58661(13) 0.0269(5) Uani d 1 . .
C C12 0.77729(12) 1.0014(3) 0.61275(17) 0.0421(7) Uani d 1 . .
H H12A 0.7592 1.0775 0.5776 0.063 Uiso calc 1 . .
H H12B 0.8134 0.9840 0.6159 0.063 Uiso calc 1 . .
H H12C 0.7816 1.0274 0.6619 0.063 Uiso calc 1 . .
C C13 0.69897(9) 0.7885(2) 0.69231(13) 0.0232(5) Uani d 1 . .
C C14 0.75137(10) 0.7349(3) 0.73590(13) 0.0256(5) Uani d 1 . .
H H14 0.7680 0.6784 0.7134 0.031 Uiso calc 1 . .
C C15 0.77968(10) 0.7624(3) 0.81162(14) 0.0272(5) Uani d 1 . .
H H15 0.8155 0.7259 0.8408 0.033 Uiso calc 1 . .
C C16 0.75476(10) 0.8441(3) 0.84376(13) 0.0257(5) Uani d 1 . .
C C17 0.70294(10) 0.8996(3) 0.80178(14) 0.0279(5) Uani d 1 . .
H H17 0.6864 0.9558 0.8246 0.033 Uiso calc 1 . .
C C18 0.67548(10) 0.8723(3) 0.72617(14) 0.0268(5) Uani d 1 . .
H H18 0.6401 0.9112 0.6970 0.032 Uiso calc 1 . .
C C19 0.47278(11) 0.8577(3) 0.42859(15) 0.0336(6) Uani d 1 . .
C C20 0.62335(10) 0.5444(3) 0.67411(15) 0.0329(6) Uani d 1 . .
H H20A 0.6575 0.5270 0.6712 0.049 Uiso calc 1 . .
H H20B 0.6042 0.4559 0.6697 0.049 Uiso calc 1 . .
H H20C 0.6318 0.5880 0.7220 0.049 Uiso calc 1 . .
C C21A 0.4275(2) 0.5666(5) 0.5770(3) 0.0353(10) Uani d 0.5 A 1
H H21A 0.3959 0.5019 0.5557 0.042 Uiso calc 0.5 A 1
H H21B 0.4614 0.5096 0.5978 0.042 Uiso calc 0.5 A 1
C C22A 0.4252(2) 0.6476(7) 0.6387(4) 0.0440(10) Uani d 0.5 A 1
O O3A 0.3854(3) 0.6537(9) 0.6501(4) 0.0937(17) Uani d 0.5 A 1
O O4A 0.46776(19) 0.7276(5) 0.6735(3) 0.0579(9) Uani d 0.5 A 1
C C23A 0.4722(4) 0.8397(11) 0.7324(4) 0.092(2) Uani d 0.5 A 1
H H23A 0.5075 0.8828 0.7492 0.138 Uiso d 0.5 A 1
H H23B 0.4440 0.9076 0.7072 0.138 Uiso d 0.5 A 1
H H23C 0.4689 0.8036 0.7744 0.138 Uiso d 0.5 A 1
C C21B 0.4273(2) 0.5115(5) 0.5455(3) 0.0353(10) Uani d 0.5 A 2
H H21C 0.3921 0.4638 0.5144 0.042 Uiso calc 0.5 A 2
H H21D 0.4568 0.4540 0.5441 0.042 Uiso calc 0.5 A 2
C C22B 0.4357(2) 0.5140(6) 0.6237(3) 0.0440(10) Uani d 0.5 A 2
O O3B 0.4116(3) 0.5907(9) 0.6469(4) 0.0937(17) Uani d 0.5 A 2
O O4B 0.46763(19) 0.4116(5) 0.6610(2) 0.0579(9) Uani d 0.5 A 2
C C23B 0.4711(4) 0.3458(12) 0.7333(4) 0.092(2) Uani d 0.5 A 2
H H23D 0.5000 0.2696 0.7500 0.138 Uiso d 1 A 2
H H23E 0.4870 0.4173 0.7704 0.138 Uiso d 0.5 A 2
H H23F 0.4378 0.3130 0.7325 0.138 Uiso d 0.5 A 2

loop_
_atom_site_aniso_label
_atom_site_aniso_U_11
_atom_site_aniso_U_22
_atom_site_aniso_U_33
_atom_site_aniso_U_12
_atom_site_aniso_U_13
_atom_site_aniso_U_23
Cl1 0.0251(3) 0.0529(4) 0.0243(3) 0.0036(3) 0.0053(3) -0.0047(3)
S1 0.0179(3) 0.0439(4) 0.0366(4) -0.0015(2) 0.0102(3) 0.0027(3)
O1 0.0256(9) 0.0424(11) 0.0390(10) 0.0002(8) 0.0199(8) -0.0068(8)
O2 0.0245(9) 0.0355(10) 0.0291(9) -0.0028(7) 0.0152(8) -0.0067(7)
N1 0.0214(10) 0.0389(12) 0.0276(11) -0.0021(9) 0.0115(9) 0.0007(9)
N2 0.0360(14) 0.0655(18) 0.0425(14) 0.0171(13) 0.0103(12) 0.0142(13)
C1 0.0220(12) 0.0352(13) 0.0227(11) 0.0026(10) 0.0114(10) 0.0004(10)
C2 0.0240(12) 0.0364(13) 0.0259(12) 0.0058(10) 0.0124(10) 0.0057(10)
C3 0.0229(12) 0.0315(13) 0.0246(12) 0.0004(9) 0.0130(10) -0.0004(9)
C4 0.0230(12) 0.0301(13) 0.0252(12) 0.0011(9) 0.0147(10) -0.0016(9)
C5 0.0189(11) 0.0302(12) 0.0239(12) 0.0027(9) 0.0106(10) 0.0002(9)
C6 0.0202(12) 0.0336(13) 0.0216(11) 0.0017(9) 0.0105(9) -0.0006(9)
C7 0.0209(12) 0.0350(13) 0.0241(12) -0.0007(10) 0.0095(10) 0.0000(10)
C8 0.0203(12) 0.0374(14) 0.0272(12) -0.0003(10) 0.0111(10) -0.0025(10)
C9 0.0206(12) 0.0398(14) 0.0236(12) 0.0046(10) 0.0093(10) 0.0008(10)
C10 0.0330(14) 0.0432(15) 0.0293(13) -0.0016(11) 0.0169(11) 0.0046(11)
C11 0.0231(12) 0.0371(14) 0.0228(11) -0.0024(10) 0.0126(10) -0.0034(10)
C12 0.0289(14) 0.0488(17) 0.0467(16) -0.0111(12) 0.0157(13) -0.0122(13)
C13 0.0184(11) 0.0273(11) 0.0239(11) 0.0002(9) 0.0096(9) 0.0022(9)
C14 0.0206(11) 0.0302(12) 0.0283(13) 0.0040(9) 0.0132(10) 0.0012(10)
C15 0.0170(11) 0.0320(12) 0.0298(12) 0.0033(9) 0.0085(10) 0.0044(10)
C16 0.0209(12) 0.0302(12) 0.0237(12) -0.0025(9) 0.0085(9) 0.0006(9)
C17 0.0245(12) 0.0343(13) 0.0275(12) 0.0043(10) 0.0144(10) -0.0005(10)
C18 0.0182(11) 0.0359(13) 0.0261(12) 0.0062(10) 0.0101(10) 0.0034(10)
C19 0.0233(13) 0.0449(15) 0.0328(14) 0.0064(11) 0.0130(11) 0.0036(12)
C20 0.0259(13) 0.0378(14) 0.0318(13) -0.0012(11) 0.0105(11) 0.0073(11)
C21A 0.0260(17) 0.030(3) 0.043(3) -0.0075(18) 0.010(2) -0.0018(17)
C22A 0.034(2) 0.057(3) 0.046(2) -0.015(2) 0.0227(19) -0.012(2)
O3A 0.085(4) 0.113(5) 0.112(4) -0.025(3) 0.070(3) -0.044(3)
O4A 0.0497(19) 0.073(2) 0.0431(17) -0.0192(18) 0.0142(15) -0.0105(17)
C23A 0.074(3) 0.166(6) 0.028(2) 0.021(4) 0.017(2) 0.008(3)
C21B 0.0260(17) 0.030(3) 0.043(3) -0.0075(18) 0.010(2) -0.0018(17)
C22B 0.034(2) 0.057(3) 0.046(2) -0.015(2) 0.0227(19) -0.012(2)
O3B 0.085(4) 0.113(5) 0.112(4) -0.025(3) 0.070(3) -0.044(3)
O4B 0.0497(19) 0.073(2) 0.0431(17) -0.0192(18) 0.0142(15) -0.0105(17)
C23B 0.074(3) 0.166(6) 0.028(2) 0.021(4) 0.017(2) 0.008(3)

loop_
_atom_type_symbol
_atom_type_description
_atom_type_scat_dispersion_real
_atom_type_scat_dispersion_imag
_atom_type_scat_source
C C 0.0181 0.0091 'International Tables Vol C Tables 4.2.6.8 and 6.1.1.4'
H H 0.0000 0.0000 'International Tables Vol C Tables 4.2.6.8 and 6.1.1.4'
N N 0.0311 0.0180 'International Tables Vol C Tables 4.2.6.8 and 6.1.1.4'
O O 0.0492 0.0322 'International Tables Vol C Tables 4.2.6.8 and 6.1.1.4'
S S 0.3331 0.5567 'International Tables Vol C Tables 4.2.6.8 and 6.1.1.4'
Cl Cl 0.3639 0.7018 'International Tables Vol C Tables 4.2.6.8 and 6.1.1.4'

loop_
_geom_angle_atom_site_label_1
_geom_angle_atom_site_label_2
_geom_angle_atom_site_label_3
_geom_angle
C8 S1 C21B 100.0(2)
C8 S1 C21A 101.43(19)
C3 O2 H2O 112(2)
C8 N1 C7 119.3(2)
C6 C1 C9 118.8(2)
C6 C1 C2 122.2(2)
C9 C1 C2 119.0(2)
C1 C2 C3 113.5(2)
C1 C2 H2A 108.9
C3 C2 H2A 108.9
C1 C2 H2B 108.9
C3 C2 H2B 108.9
H2A C2 H2B 107.7
O2 C3 C2 106.4(2)
O2 C3 C10 110.3(2)
C2 C3 C10 109.4(2)
O2 C3 C4 110.56(19)
C2 C3 C4 107.39(19)
C10 C3 C4 112.5(2)
C11 C4 C5 109.7(2)
C11 C4 C3 110.66(18)
C5 C4 C3 111.7(2)
C11 C4 H4 108.4(17)
C5 C4 H4 109.1(17)
C3 C4 H4 107.1(16)
C6 C5 C13 113.17(19)
C6 C5 C4 113.0(2)
C13 C5 C4 107.37(19)
C6 C5 H5 108.1(18)
C13 C5 H5 109.2(18)
C4 C5 H5 105.6(18)
C1 C6 C7 117.7(2)
C1 C6 C5 121.3(2)
C7 C6 C5 120.9(2)
N1 C7 C6 122.6(2)
N1 C7 C20 113.7(2)
C6 C7 C20 123.7(2)
N1 C8 C9 121.9(2)
N1 C8 S1 119.52(19)
C9 C8 S1 118.54(19)
C1 C9 C8 119.2(2)
C1 C9 C19 121.1(2)
C8 C9 C19 119.7(2)
C3 C10 H10A 109.5
C3 C10 H10B 109.5
H10A C10 H10B 109.5
C3 C10 H10C 109.5
H10A C10 H10C 109.5
H10B C10 H10C 109.5
O1 C11 C12 121.9(2)
O1 C11 C4 120.3(2)
C12 C11 C4 117.8(2)
C11 C12 H12A 109.5
C11 C12 H12B 109.5
H12A C12 H12B 109.5
C11 C12 H12C 109.5
H12A C12 H12C 109.5
H12B C12 H12C 109.5
C18 C13 C14 118.5(2)
C18 C13 C5 120.9(2)
C14 C13 C5 120.5(2)
C15 C14 C13 121.3(2)
C15 C14 H14 119.4
C13 C14 H14 119.4
C16 C15 C14 118.7(2)
C16 C15 H15 120.7
C14 C15 H15 120.7
C15 C16 C17 121.3(2)
C15 C16 Cl1 119.50(19)
C17 C16 Cl1 119.19(19)
C16 C17 C18 119.3(2)
C16 C17 H17 120.4
C18 C17 H17 120.4
C17 C18 C13 120.9(2)
C17 C18 H18 119.6
C13 C18 H18 119.6
N2 C19 C9 179.0(3)
C7 C20 H20A 109.5
C7 C20 H20B 109.5
H20A C20 H20B 109.5
C7 C20 H20C 109.5
H20A C20 H20C 109.5
H20B C20 H20C 109.5
C22A C21A S1 113.3(4)
C22A C21A H21A 108.9
S1 C21A H21A 108.9
C22A C21A H21B 108.9
S1 C21A H21B 108.9
H21A C21A H21B 107.7
O3A C22A O4A 122.0(5)
O3A C22A C21A 124.7(5)
O4A C22A C21A 112.7(4)
C22A O4A C23A 123.6(5)
O4A C23A H23A 106.1
O4A C23A H23B 107.3
H23A C23A H23B 109.5
O4A C23A H23C 114.9
H23A C23A H23C 109.5
H23B C23A H23C 109.5
C22B C21B S1 116.7(4)
C22B C21B H21C 108.1
S1 C21B H21C 108.1
C22B C21B H21D 108.1
S1 C21B H21D 108.1
H21C C21B H21D 107.3
O3B C22B O4B 124.9(6)
O3B C22B C21B 125.0(6)
O4B C22B C21B 109.8(4)
C22B O4B C23B 125.8(5)
O4B C23B H23D 107.7
O4B C23B H23E 104.8
H23D C23B H23E 104.4
O4B C23B H23F 118.1
H23D C23B H23F 111.4
H23E C23B H23F 109.5

loop_
_geom_bond_atom_site_label_1
_geom_bond_atom_site_label_2
_geom_bond_distance
Cl1 C16 1.747(2)
S1 C8 1.767(3)
S1 C21B 1.770(4)
S1 C21A 1.792(4)
O1 C11 1.217(3)
O2 C3 1.431(3)
O2 H2O 0.92(4)
N1 C8 1.328(3)
N1 C7 1.349(3)
N2 C19 1.150(4)
C1 C6 1.398(3)
C1 C9 1.400(3)
C1 C2 1.500(3)
C2 C3 1.521(3)
C2 H2A 0.9900
C2 H2B 0.9900
C3 C10 1.524(3)
C3 C4 1.552(3)
C4 C11 1.533(3)
C4 C5 1.544(3)
C4 H4 1.00(3)
C5 C6 1.525(3)
C5 C13 1.527(3)
C5 H5 0.95(3)
C6 C7 1.407(3)
C7 C20 1.500(3)
C8 C9 1.401(4)
C9 C19 1.433(4)
C10 H10A 0.9800
C10 H10B 0.9800
C10 H10C 0.9800
C11 C12 1.496(4)
C12 H12A 0.9800
C12 H12B 0.9800
C12 H12C 0.9800
C13 C18 1.392(3)
C13 C14 1.395(3)
C14 C15 1.389(4)
C14 H14 0.9500
C15 C16 1.384(4)
C15 H15 0.9500
C16 C17 1.385(3)
C17 C18 1.386(3)
C17 H17 0.9500
C18 H18 0.9500
C20 H20A 0.9800
C20 H20B 0.9800
C20 H20C 0.9800
C21A C22A 1.496(7)
C21A H21A 0.9900
C21A H21B 0.9900
C22A O3A 1.219(8)
C22A O4A 1.300(6)
O4A C23A 1.569(8)
C23A H23A 0.9600
C23A H23B 0.9600
C23A H23C 0.9600
C21B C22B 1.493(7)
C21B H21C 0.9900
C21B H21D 0.9900
C22B O3B 1.218(8)
C22B O4B 1.301(6)
O4B C23B 1.557(7)
C23B H23D 1.0152
C23B H23E 0.9600
C23B H23F 0.9601

loop_
_geom_hbond_atom_site_label_D
_geom_hbond_atom_site_label_H
_geom_hbond_atom_site_label_A
_geom_hbond_site_symmetry_A
_geom_hbond_distance_DH
_geom_hbond_distance_HA
_geom_hbond_distance_DA
_geom_hbond_angle_DHA
O2 H2O O1 7_666 0.92(4) 2.00(4) 2.918(3) 174(3)

loop_
_geom_torsion_atom_site_label_1
_geom_torsion_atom_site_label_2
_geom_torsion_atom_site_label_3
_geom_torsion_atom_site_label_4
_geom_torsion
C6 C1 C2 C3 20.3(3)
C9 C1 C2 C3 -158.2(2)
C1 C2 C3 O2 66.7(3)
C1 C2 C3 C10 -174.1(2)
C1 C2 C3 C4 -51.7(3)
O2 C3 C4 C11 70.3(2)
C2 C3 C4 C11 -174.0(2)
C10 C3 C4 C11 -53.5(3)
O2 C3 C4 C5 -52.3(2)
C2 C3 C4 C5 63.4(3)
C10 C3 C4 C5 -176.1(2)
C11 C4 C5 C6 -164.64(19)
C3 C4 C5 C6 -41.5(3)
C11 C4 C5 C13 69.9(2)
C3 C4 C5 C13 -167.01(19)
C9 C1 C6 C7 4.3(4)
C2 C1 C6 C7 -174.2(2)
C9 C1 C6 C5 -178.6(2)
C2 C1 C6 C5 3.0(4)
C13 C5 C6 C1 130.4(2)
C4 C5 C6 C1 8.1(3)
C13 C5 C6 C7 -52.5(3)
C4 C5 C6 C7 -174.8(2)
C8 N1 C7 C6 1.8(4)
C8 N1 C7 C20 -177.2(2)
C1 C6 C7 N1 -5.7(4)
C5 C6 C7 N1 177.1(2)
C1 C6 C7 C20 173.2(2)
C5 C6 C7 C20 -4.0(4)
C7 N1 C8 C9 3.5(4)
C7 N1 C8 S1 -178.79(19)
C21B S1 C8 N1 -18.7(3)
C21A S1 C8 N1 8.5(3)
C21B S1 C8 C9 159.1(3)
C21A S1 C8 C9 -173.6(3)
C6 C1 C9 C8 0.6(4)
C2 C1 C9 C8 179.1(2)
C6 C1 C9 C19 -179.2(2)
C2 C1 C9 C19 -0.7(4)
N1 C8 C9 C1 -4.7(4)
S1 C8 C9 C1 177.55(19)
N1 C8 C9 C19 175.1(2)
S1 C8 C9 C19 -2.6(3)
C5 C4 C11 O1 49.8(3)
C3 C4 C11 O1 -74.0(3)
C5 C4 C11 C12 -130.9(2)
C3 C4 C11 C12 105.3(3)
C6 C5 C13 C18 -39.4(3)
C4 C5 C13 C18 86.0(3)
C6 C5 C13 C14 142.9(2)
C4 C5 C13 C14 -91.7(3)
C18 C13 C14 C15 0.7(4)
C5 C13 C14 C15 178.4(2)
C13 C14 C15 C16 0.4(4)
C14 C15 C16 C17 -0.9(4)
C14 C15 C16 Cl1 177.75(19)
C15 C16 C17 C18 0.3(4)
Cl1 C16 C17 C18 -178.4(2)
C16 C17 C18 C13 0.9(4)
C14 C13 C18 C17 -1.3(4)
C5 C13 C18 C17 -179.0(2)
C8 S1 C21A C22A 93.2(4)
S1 C21A C22A O3A 107.5(9)
S1 C21A C22A O4A -63.5(7)
O3A C22A O4A C23A -0.5(12)
C21A C22A O4A C23A 170.8(6)
C8 S1 C21B C22B 87.6(4)
S1 C21B C22B O3B 46.9(8)
S1 C21B C22B O4B -140.4(4)
O3B C22B O4B C23B 14.8(11)
C21B C22B O4B C23B -157.9(6)

_cod_database_fobs_code 1546644
